data_7717691
loop_
_publ_author_name
'Hsieh, Chang-Chih'
'Chen, Chia-Wei'
'Chiang, Ming-Hsi'
'Horng, Yih-Chern'

_publ_section_title
;
 Cu(II)-Mediated Tautomerization for the Pyrazole-Nitrile Coupling
 Reaction
;
_journal_name_full 'Dalton Transactions'
_journal_paper_doi 10.1039/D4DT02904F
_journal_year 2025
_chemical_formula_sum 'C28 H48 Cl2 Cu N8 O8'
_chemical_formula_weight 759.19
_space_group_crystal_system monoclinic
_space_group_IT_number 14
_space_group_name_Hall '-P 2ybc'
_space_group_name_H-M_alt 'P 1 21/c 1'
_atom_sites_solution_hydrogens mixed
_audit_creation_method SHELXL-2019/1
_audit_update_record
;
2024-12-13 deposited with the CCDC.	2024-12-17 downloaded from the CCDC.
;
_cell_angle_alpha 90
_cell_angle_beta 94.605(7)
_cell_angle_gamma 90
_cell_formula_units_Z 4
_cell_length_a 11.8424(9)
_cell_length_b 23.1795(19)
_cell_length_c 13.7638(12)
_cell_measurement_reflns_used 1700
_cell_measurement_temperature 150(2)
_cell_measurement_theta_max 20.21
_cell_measurement_theta_min 2.80
_cell_volume 3766.0(5)
_computing_cell_refinement 'SAINT (Bruker, 2012)'
_computing_data_collection 'APEX2 (Bruker AXS, 2012)'
_computing_data_reduction 'SAINT (Bruker, 2012)'
_computing_molecular_graphics 'DIAMOND (Brandenburg, 1999)'
_computing_publication_material 'SHELXL-2019/1 (Sheldrick, 2019)'
_computing_structure_refinement 'SHELXL-2019/1 (Sheldrick, 2019)'
_computing_structure_solution 'SHELXL-2019/1 (Sheldrick, 2019)'
_diffrn_ambient_temperature 150(2)
_diffrn_measured_fraction_theta_full 1.000
_diffrn_measured_fraction_theta_max 1.000
_diffrn_measurement_device_type 'Bruker APEX-II CCD'
_diffrn_measurement_method \w
_diffrn_radiation_type MoK\a
_diffrn_radiation_wavelength 0.71073
_diffrn_reflns_av_unetI/netI 0.1056
_diffrn_reflns_Laue_measured_fraction_full 1.000
_diffrn_reflns_Laue_measured_fraction_max 1.000
_diffrn_reflns_limit_h_max 10
_diffrn_reflns_limit_h_min -10
_diffrn_reflns_limit_k_max 20
_diffrn_reflns_limit_k_min -20
_diffrn_reflns_limit_l_max 12
_diffrn_reflns_limit_l_min 0
_diffrn_reflns_number 2815
_diffrn_reflns_point_group_measured_fraction_full 1.000
_diffrn_reflns_point_group_measured_fraction_max 1.000
_diffrn_reflns_theta_full 18.499
_diffrn_reflns_theta_max 18.499
_diffrn_reflns_theta_min 1.725
_exptl_absorpt_coefficient_mu 0.776
_exptl_absorpt_correction_T_max 0.959
_exptl_absorpt_correction_T_min 0.549
_exptl_absorpt_correction_type multi-scan
_exptl_absorpt_process_details 'SADABS (Sheldrick, 2003)'
_exptl_crystal_colour blue
_exptl_crystal_density_diffrn 1.339
_exptl_crystal_description block
_exptl_crystal_F_000 1468
_exptl_crystal_size_max 0.650
_exptl_crystal_size_mid 0.040
_exptl_crystal_size_min 0.040
_refine_diff_density_max 0.889
_refine_diff_density_min -0.587
_refine_diff_density_rms 0.082
_refine_ls_extinction_method none
_refine_ls_goodness_of_fit_ref 1.057
_refine_ls_hydrogen_treatment constr
_refine_ls_matrix_type full
_refine_ls_number_parameters 395
_refine_ls_number_reflns 2815
_refine_ls_number_restraints 0
_refine_ls_restrained_S_all 1.057
_refine_ls_R_factor_all 0.0850
_refine_ls_R_factor_gt 0.0560
_refine_ls_shift/su_max 0.000
_refine_ls_shift/su_mean 0.000
_refine_ls_structure_factor_coef Fsqd
_refine_ls_weighting_details 'w=1/[\s^2^(Fo^2^)+(0.0562P)^2^+0.6744P] where P=(Fo^2^+2Fc^2^)/3'
_refine_ls_weighting_scheme calc
_refine_ls_wR_factor_gt 0.1326
_refine_ls_wR_factor_ref 0.1449
_reflns_Friedel_coverage 0.000
_reflns_number_gt 1907
_reflns_number_total 2815
_reflns_threshold_expression 'I > 2\s(I)'
_cod_data_source_file d4dt02904f2.cif
_cod_data_source_block 2e
_cod_original_sg_symbol_H-M 'P 21/c'
_cod_database_code 7717691
_shelx_shelxl_version_number 2019/1
_shelx_space_group_comment
;
The symmetry employed for this shelxl refinement is uniquely defined
by the following loop, which should always be used as a source of
symmetry information in preference to the above space-group names.
They are only intended as comments.
;

loop_
_space_group_symop_operation_xyz
'x, y, z'
'-x, y+1/2, -z+1/2'
'-x, -y, -z'
'x, -y-1/2, z-1/2'

loop_
_atom_site_label
_atom_site_type_symbol
_atom_site_fract_x
_atom_site_fract_y
_atom_site_fract_z
_atom_site_U_iso_or_equiv
_atom_site_adp_type
_atom_site_occupancy
_atom_site_site_symmetry_order
_atom_site_calc_flag
_atom_site_refinement_flags_posn
_atom_site_refinement_flags_adp
_atom_site_refinement_flags_occupancy
_atom_site_disorder_assembly
_atom_site_disorder_group
C22 C 0.6742(8) 0.3264(4) 0.4798(6) 0.0206(17) Uani 1 1 d . . . . .
H22 H 0.748381 0.334379 0.461719 0.025 Uiso 1 1 d R U . . .
N7 N 0.6514(6) 0.2884(3) 0.5470(5) 0.0206(17) Uani 1 1 d . . . . .
N8 N 0.5362(6) 0.2909(3) 0.5481(5) 0.023(2) Uani 1 1 d . . . . .
H8 H 0.496896 0.269289 0.585723 0.028 Uiso 1 1 d R U . . .
C24 C 0.4888(8) 0.3293(4) 0.4862(7) 0.021(3) Uani 1 1 d . . . . .
C23 C 0.5767(8) 0.3527(4) 0.4407(7) 0.026(3) Uani 1 1 d . . . . .
H23 H 0.572125 0.381363 0.391129 0.031 Uiso 1 1 d R U . . .
N1 N 0.8316(6) 0.2074(3) 0.5610(5) 0.0226(14) Uani 1 1 d . . . . .
C1 C 0.7994(8) 0.1663(4) 0.4987(6) 0.0226(14) Uani 1 1 d . . . . .
H1 H 0.723090 0.161397 0.473194 0.027 Uiso 1 1 d R U . . .
C2 C 0.8874(7) 0.1318(4) 0.4744(6) 0.0226(14) Uani 1 1 d . . . . .
H2 H 0.883527 0.100257 0.430232 0.027 Uiso 1 1 d R U . . .
C3 C 0.9819(8) 0.1534(4) 0.5282(6) 0.019(2) Uani 1 1 d . . . . .
N2 N 0.9449(6) 0.1980(3) 0.5788(5) 0.020(2) Uani 1 1 d . . . . .
H2 H 0.989489 0.219090 0.618860 0.024 Uiso 1 1 d R U . . .
N3 N 0.8190(6) 0.2032(3) 0.7602(5) 0.020(2) Uani 1 1 d . . . . .
C8 C 0.9001(9) 0.2138(4) 0.8308(7) 0.022(2) Uani 1 1 d . . . . .
H8A H 0.922570 0.251440 0.851582 0.027 Uiso 1 1 d R U . . .
C9 C 0.9475(8) 0.1635(5) 0.8707(7) 0.025(3) Uani 1 1 d . . . . .
H9 H 1.006041 0.160266 0.921768 0.030 Uiso 1 1 d R U . . .
C10 C 0.8925(8) 0.1197(4) 0.8203(7) 0.019(2) Uani 1 1 d . . . . .
N4 N 0.8173(6) 0.1445(3) 0.7550(5) 0.022(2) Uani 1 1 d . . . . .
H4 H 0.771793 0.124996 0.713410 0.026 Uiso 1 1 d R U . . .
N5 N 0.6756(7) 0.3002(3) 0.7481(5) 0.022(2) Uani 1 1 d . . . . .
C15 C 0.5896(9) 0.2913(4) 0.8035(7) 0.025(3) Uani 1 1 d . . . . .
H15 H 0.562388 0.254341 0.820246 0.030 Uiso 1 1 calc R U . . .
C16 C 0.5453(8) 0.3433(5) 0.8335(7) 0.025(3) Uani 1 1 d . . . . .
H16 H 0.485902 0.347993 0.875297 0.030 Uiso 1 1 d R U . . .
C17 C 0.6027(9) 0.3855(4) 0.7920(7) 0.027(3) Uani 1 1 d . . . . .
N6 N 0.6814(7) 0.3591(4) 0.7413(5) 0.027(2) Uani 1 1 d . . . . .
H6 H 0.730335 0.377649 0.707981 0.033 Uiso 1 1 d R U . . .
Cu1 Cu 0.74637(9) 0.25071(5) 0.65361(8) 0.0220(4) Uani 1 1 d . . . . .
Cl2 Cl 0.5218(2) 0.13553(11) 0.6406(2) 0.0322(8) Uani 1 1 d . . . . .
Cl1 Cl 0.9883(2) 0.35022(11) 0.6705(2) 0.0331(8) Uani 1 1 d . . . . .
O4 O 1.0439(5) 0.3828(3) 0.6018(4) 0.0382(19) Uani 1 1 d . . . . .
O8 O 0.4591(5) 0.1128(3) 0.7139(5) 0.0392(18) Uani 1 1 d . . . . .
O2 O 1.0484(5) 0.2956(3) 0.6892(5) 0.050(2) Uani 1 1 d . . . . .
O3 O 0.9838(6) 0.3803(3) 0.7593(5) 0.051(2) Uani 1 1 d . . . . .
O1 O 0.8750(5) 0.3359(3) 0.6306(5) 0.051(2) Uani 1 1 d . . . . .
O5 O 0.5661(6) 0.1906(3) 0.6697(5) 0.062(2) Uani 1 1 d . . . . .
O7 O 0.6208(6) 0.0972(3) 0.6335(5) 0.060(2) Uani 1 1 d . . . . .
O6 O 0.4590(6) 0.1364(3) 0.5490(5) 0.057(2) Uani 1 1 d . . . . .
C11 C 0.8990(7) 0.0546(4) 0.8283(7) 0.022(3) Uani 1 1 d . . . . .
C4 C 1.1063(8) 0.1366(4) 0.5347(7) 0.027(3) Uani 1 1 d . . . . .
C25 C 0.3618(8) 0.3369(5) 0.4732(7) 0.035(3) Uani 1 1 d . . . . .
C13 C 1.0201(8) 0.0389(4) 0.8704(7) 0.041(3) Uani 1 1 d . . . . .
H13A H 1.037133 0.058435 0.933049 0.062 Uiso 1 1 d R U . . .
H13B H 1.025583 -0.002925 0.879849 0.062 Uiso 1 1 d R U . . .
H13C H 1.074563 0.051205 0.824549 0.062 Uiso 1 1 d R U . . .
C18 C 0.5928(12) 0.4512(5) 0.7955(11) 0.083(3) Uani 1 1 d . . . . .
C7 C 1.1595(8) 0.1466(4) 0.6361(7) 0.046(3) Uani 1 1 d . . . . .
H7A H 1.118716 0.124281 0.682630 0.069 Uiso 1 1 d R U . . .
H7B H 1.238936 0.134411 0.639960 0.069 Uiso 1 1 d R U . . .
H7C H 1.155436 0.187761 0.652020 0.069 Uiso 1 1 d R U . . .
C12 C 0.8180(8) 0.0334(4) 0.9015(7) 0.048(3) Uani 1 1 d . . . . .
H12A H 0.739894 0.042385 0.877403 0.072 Uiso 1 1 d R U . . .
H12B H 0.826363 -0.008395 0.909963 0.072 Uiso 1 1 d R U . . .
H12C H 0.835884 0.052655 0.964293 0.072 Uiso 1 1 d R U . . .
C5 C 1.1664(8) 0.1742(5) 0.4624(7) 0.051(3) Uani 1 1 d . . . . .
H5A H 1.154976 0.215009 0.477218 0.076 Uiso 1 1 d R U . . .
H5B H 1.247646 0.165479 0.467928 0.076 Uiso 1 1 d R U . . .
H5C H 1.134666 0.165959 0.395868 0.076 Uiso 1 1 d R U . . .
C6 C 1.1172(8) 0.0735(4) 0.5050(8) 0.056(3) Uani 1 1 d . . . . .
H6A H 1.085434 0.068543 0.437492 0.084 Uiso 1 1 d R U . . .
H6B H 1.197394 0.062583 0.510012 0.084 Uiso 1 1 d R U . . .
H6C H 1.076034 0.048823 0.547974 0.084 Uiso 1 1 d R U . . .
C26 C 0.3146(8) 0.3030(5) 0.3838(7) 0.049(3) Uani 1 1 d . . . . .
H26A H 0.330711 0.261907 0.393825 0.074 Uiso 1 1 d R U . . .
H26B H 0.232491 0.308867 0.374075 0.074 Uiso 1 1 d R U . . .
H26C H 0.350291 0.316557 0.326135 0.074 Uiso 1 1 d R U . . .
C14 C 0.8745(9) 0.0256(4) 0.7311(7) 0.047(3) Uani 1 1 d . . . . .
H14A H 0.923400 0.042070 0.684023 0.071 Uiso 1 1 d R U . . .
H14B H 0.889340 -0.015890 0.737714 0.071 Uiso 1 1 d R U . . .
H14C H 0.794980 0.031750 0.708124 0.071 Uiso 1 1 d R U . . .
C28 C 0.3072(8) 0.3169(5) 0.5634(7) 0.056(3) Uani 1 1 d . . . . .
H28A H 0.336430 0.339782 0.619792 0.083 Uiso 1 1 d R U . . .
H28B H 0.224870 0.321692 0.553442 0.083 Uiso 1 1 d R U . . .
H28C H 0.325200 0.276092 0.575131 0.083 Uiso 1 1 d R U . . .
C27 C 0.3375(9) 0.4017(5) 0.4552(8) 0.069(4) Uani 1 1 d . . . . .
H27A H 0.367277 0.413451 0.393766 0.104 Uiso 1 1 d R U . . .
H27B H 0.255637 0.408521 0.451496 0.104 Uiso 1 1 d R U . . .
H27C H 0.374517 0.424211 0.508956 0.104 Uiso 1 1 d R U . . .
C21 C 0.5983(11) 0.4710(4) 0.8976(8) 0.085(5) Uani 1 1 d . . . . .
H21A H 0.532548 0.455504 0.927794 0.127 Uiso 1 1 d R U . . .
H21B H 0.668008 0.457054 0.933174 0.127 Uiso 1 1 d R U . . .
H21C H 0.596538 0.513214 0.899644 0.127 Uiso 1 1 d R U . . .
C19 C 0.7011(10) 0.4802(4) 0.7549(9) 0.083(3) Uani 1 1 d . . . . .
H19A H 0.694670 0.522273 0.758269 0.125 Uiso 1 1 d R U . . .
H19B H 0.769739 0.467673 0.793739 0.125 Uiso 1 1 d R U . . .
H19C H 0.705549 0.468403 0.686899 0.125 Uiso 1 1 d R U . . .
C20 C 0.4978(10) 0.4698(4) 0.7272(9) 0.083(3) Uani 1 1 d . . . . .
H20A H 0.491787 0.511922 0.727654 0.125 Uiso 1 1 d R U . . .
H20B H 0.508627 0.456522 0.660964 0.125 Uiso 1 1 d R U . . .
H20C H 0.428187 0.452862 0.748794 0.125 Uiso 1 1 d R U . . .

loop_
_atom_site_aniso_label
_atom_site_aniso_U_11
_atom_site_aniso_U_22
_atom_site_aniso_U_33
_atom_site_aniso_U_23
_atom_site_aniso_U_13
_atom_site_aniso_U_12
C22 0.009(4) 0.023(4) 0.029(5) 0.003(3) 0.005(3) 0.008(4)
N7 0.009(4) 0.023(4) 0.029(5) 0.003(3) 0.005(3) 0.008(4)
N8 0.023(6) 0.023(5) 0.025(5) 0.011(5) 0.010(4) -0.007(5)
C24 0.025(8) 0.022(6) 0.015(7) 0.004(5) -0.003(6) 0.008(6)
C23 0.035(7) 0.023(6) 0.021(6) 0.013(5) 0.008(6) 0.003(6)
N1 0.014(4) 0.026(4) 0.026(4) 0.000(3) -0.009(3) 0.007(3)
C1 0.014(4) 0.026(4) 0.026(4) 0.000(3) -0.009(3) 0.007(3)
C2 0.014(4) 0.026(4) 0.026(4) 0.000(3) -0.009(3) 0.007(3)
C3 0.028(8) 0.015(6) 0.014(6) 0.000(5) 0.007(5) 0.007(6)
N2 0.018(5) 0.022(5) 0.020(5) -0.007(4) -0.006(4) -0.003(4)
N3 0.024(5) 0.007(6) 0.027(6) -0.007(4) -0.002(5) 0.003(4)
C8 0.034(7) 0.016(7) 0.019(6) -0.009(6) 0.015(6) -0.003(6)
C9 0.024(6) 0.025(7) 0.024(6) -0.001(7) -0.007(5) 0.006(7)
C10 0.020(7) 0.019(8) 0.019(7) 0.010(6) 0.009(6) 0.016(6)
N4 0.025(5) 0.016(6) 0.024(5) -0.001(5) -0.005(5) 0.001(4)
N5 0.030(6) 0.012(6) 0.022(5) 0.008(4) -0.003(5) -0.001(4)
C15 0.027(7) 0.024(8) 0.024(7) 0.008(6) 0.003(6) -0.006(6)
C16 0.025(7) 0.031(7) 0.019(7) 0.000(6) 0.004(5) 0.007(7)
C17 0.029(7) 0.035(8) 0.017(7) -0.002(6) 0.008(6) 0.020(7)
N6 0.037(6) 0.019(6) 0.027(5) 0.006(5) 0.002(5) -0.004(5)
Cu1 0.0196(7) 0.0163(7) 0.0298(8) 0.0014(6) -0.0001(5) 0.0051(6)
Cl2 0.0376(19) 0.0284(18) 0.031(2) -0.0031(15) 0.0051(17) -0.0130(16)
Cl1 0.0323(19) 0.0336(18) 0.033(2) -0.0037(17) 0.0024(16) -0.0101(16)
O4 0.038(4) 0.036(4) 0.042(5) 0.015(4) 0.018(4) -0.010(4)
O8 0.056(5) 0.032(4) 0.032(4) 0.006(4) 0.021(4) -0.011(4)
O2 0.046(5) 0.032(5) 0.070(5) 0.006(4) -0.012(4) -0.002(4)
O3 0.067(5) 0.059(5) 0.028(5) -0.020(4) 0.007(4) 0.004(4)
O1 0.018(4) 0.058(5) 0.076(6) 0.000(4) -0.003(4) -0.017(4)
O5 0.066(6) 0.036(5) 0.083(6) 0.013(4) -0.006(5) -0.025(4)
O7 0.036(5) 0.058(5) 0.085(6) -0.013(4) 0.002(4) 0.011(5)
O6 0.053(5) 0.091(6) 0.025(5) 0.001(4) -0.019(4) 0.015(4)
C11 0.013(6) 0.015(7) 0.037(7) 0.001(6) 0.001(6) 0.009(5)
C4 0.022(7) 0.033(7) 0.028(7) -0.008(6) 0.006(6) 0.002(6)
C25 0.013(7) 0.057(8) 0.036(8) 0.015(6) 0.000(6) 0.009(6)
C13 0.044(8) 0.017(6) 0.063(8) 0.001(6) 0.001(6) 0.010(6)
C18 0.101(7) 0.023(5) 0.120(7) -0.010(5) -0.029(5) 0.010(4)
C7 0.025(7) 0.065(8) 0.047(8) 0.004(6) -0.006(6) 0.019(6)
C12 0.045(7) 0.030(7) 0.072(8) 0.019(6) 0.023(7) 0.006(6)
C5 0.018(6) 0.077(9) 0.056(8) 0.003(7) 0.003(6) 0.005(7)
C6 0.036(7) 0.051(8) 0.080(9) -0.017(7) 0.005(6) 0.024(6)
C26 0.023(7) 0.081(9) 0.042(8) 0.010(7) -0.006(6) 0.002(6)
C14 0.067(8) 0.015(6) 0.058(9) -0.005(6) -0.008(7) 0.013(6)
C28 0.016(6) 0.106(10) 0.046(8) 0.019(8) 0.012(6) 0.012(7)
C27 0.036(8) 0.064(9) 0.103(11) 0.017(8) -0.018(7) 0.028(7)
C21 0.163(14) 0.031(7) 0.060(9) -0.018(7) 0.003(9) 0.012(8)
C19 0.101(7) 0.023(5) 0.120(7) -0.010(5) -0.029(5) 0.010(4)
C20 0.101(7) 0.023(5) 0.120(7) -0.010(5) -0.029(5) 0.010(4)

loop_
_atom_type_symbol
_atom_type_description
_atom_type_scat_dispersion_real
_atom_type_scat_dispersion_imag
_atom_type_scat_source
C C 0.0033 0.0016 'International Tables Vol C Tables 4.2.6.8 and 6.1.1.4'
H H 0.0000 0.0000 'International Tables Vol C Tables 4.2.6.8 and 6.1.1.4'
Cl Cl 0.1484 0.1585 'International Tables Vol C Tables 4.2.6.8 and 6.1.1.4'
Cu Cu 0.3201 1.2651 'International Tables Vol C Tables 4.2.6.8 and 6.1.1.4'
N N 0.0061 0.0033 'International Tables Vol C Tables 4.2.6.8 and 6.1.1.4'
O O 0.0106 0.0060 'International Tables Vol C Tables 4.2.6.8 and 6.1.1.4'

loop_
_geom_angle_atom_site_label_1
_geom_angle_atom_site_label_2
_geom_angle_atom_site_label_3
_geom_angle
_geom_angle_site_symmetry_1
_geom_angle_site_symmetry_3
_geom_angle_publ_flag
N7 C22 C23 110.9(8) . . ?
N7 C22 H22 124.0 . . ?
C23 C22 H22 125.1 . . ?
C22 N7 N8 103.9(7) . . ?
C22 N7 Cu1 132.7(6) . . ?
N8 N7 Cu1 121.2(6) . . ?
C24 N8 N7 113.2(7) . . ?
C24 N8 H8 122.9 . . ?
N7 N8 H8 123.9 . . ?
N8 C24 C23 105.2(8) . . ?
N8 C24 C25 121.4(9) . . ?
C23 C24 C25 133.3(9) . . ?
C24 C23 C22 106.8(8) . . ?
C24 C23 H23 127.1 . . ?
C22 C23 H23 126.0 . . ?
C1 N1 N2 103.4(7) . . ?
C1 N1 Cu1 130.9(7) . . ?
N2 N1 Cu1 121.0(5) . . ?
N1 C1 C2 113.2(8) . . ?
N1 C1 H1 123.0 . . ?
C2 C1 H1 123.8 . . ?
C1 C2 C3 104.8(8) . . ?
C1 C2 H2 127.2 . . ?
C3 C2 H2 128.0 . . ?
N2 C3 C2 105.8(8) . . ?
N2 C3 C4 121.5(8) . . ?
C2 C3 C4 132.6(9) . . ?
C3 N2 N1 112.9(7) . . ?
C3 N2 H2 123.3 . . ?
N1 N2 H2 123.9 . . ?
C8 N3 N4 103.2(7) . . ?
C8 N3 Cu1 133.2(7) . . ?
N4 N3 Cu1 120.9(6) . . ?
N3 C8 C9 112.2(8) . . ?
N3 C8 H8A 123.8 . . ?
C9 C8 H8A 124.0 . . ?
C10 C9 C8 105.2(8) . . ?
C10 C9 H9 127.5 . . ?
C8 C9 H9 127.3 . . ?
N4 C10 C9 106.6(8) . . ?
N4 C10 C11 120.2(10) . . ?
C9 C10 C11 133.2(10) . . ?
C10 N4 N3 112.7(7) . . ?
C10 N4 H4 123.6 . . ?
N3 N4 H4 123.6 . . ?
C15 N5 N6 103.7(8) . . ?
C15 N5 Cu1 132.1(7) . . ?
N6 N5 Cu1 120.6(7) . . ?
N5 C15 C16 111.0(8) . . ?
N5 C15 H15 124.5 . . ?
C16 C15 H15 124.5 . . ?
C17 C16 C15 106.8(8) . . ?
C17 C16 H16 126.6 . . ?
C15 C16 H16 126.5 . . ?
C16 C17 N6 106.3(8) . . ?
C16 C17 C18 132.1(12) . . ?
N6 C17 C18 121.6(12) . . ?
C17 N6 N5 112.1(8) . . ?
C17 N6 H6 123.8 . . ?
N5 N6 H6 124.1 . . ?
N1 Cu1 N5 173.5(3) . . ?
N1 Cu1 N3 88.9(3) . . ?
N5 Cu1 N3 91.0(3) . . ?
N1 Cu1 N7 92.0(3) . . ?
N5 Cu1 N7 89.2(3) . . ?
N3 Cu1 N7 169.9(3) . . ?
N1 Cu1 O1 88.3(3) . . ?
N5 Cu1 O1 85.4(3) . . ?
N3 Cu1 O1 107.3(3) . . ?
N7 Cu1 O1 82.8(3) . . ?
N1 Cu1 O5 104.6(3) . . ?
N5 Cu1 O5 81.9(3) . . ?
N3 Cu1 O5 87.1(3) . . ?
N7 Cu1 O5 82.9(3) . . ?
O1 Cu1 O5 161.0(2) . . ?
O8 Cl2 O6 112.1(4) . . ?
O8 Cl2 O5 109.8(4) . . ?
O6 Cl2 O5 113.2(4) . . ?
O8 Cl2 O7 106.8(4) . . ?
O6 Cl2 O7 108.2(4) . . ?
O5 Cl2 O7 106.2(4) . . ?
O3 Cl1 O4 111.5(4) . . ?
O3 Cl1 O1 110.2(4) . . ?
O4 Cl1 O1 109.7(4) . . ?
O3 Cl1 O2 109.1(4) . . ?
O4 Cl1 O2 109.4(4) . . ?
O1 Cl1 O2 106.9(4) . . ?
Cl1 O1 Cu1 132.9(4) . . ?
Cl2 O5 Cu1 138.6(5) . . ?
C14 C11 C10 112.1(8) . . ?
C14 C11 C12 110.9(8) . . ?
C10 C11 C12 109.7(8) . . ?
C14 C11 C13 109.6(7) . . ?
C10 C11 C13 107.6(8) . . ?
C12 C11 C13 106.9(7) . . ?
C7 C4 C3 110.3(8) . . ?
C7 C4 C6 111.1(8) . . ?
C3 C4 C6 109.4(8) . . ?
C7 C4 C5 109.4(8) . . ?
C3 C4 C5 108.2(7) . . ?
C6 C4 C5 108.4(8) . . ?
C24 C25 C28 110.7(8) . . ?
C24 C25 C26 109.4(8) . . ?
C28 C25 C26 110.5(8) . . ?
C24 C25 C27 107.6(9) . . ?
C28 C25 C27 110.0(9) . . ?
C26 C25 C27 108.6(8) . . ?
C11 C13 H13A 109.9 . . ?
C11 C13 H13B 109.4 . . ?
H13A C13 H13B 109.5 . . ?
C11 C13 H13C 109.2 . . ?
H13A C13 H13C 109.5 . . ?
H13B C13 H13C 109.5 . . ?
C20 C18 C21 119.4(12) . . ?
C20 C18 C17 109.2(10) . . ?
C21 C18 C17 110.0(10) . . ?
C20 C18 C19 104.4(11) . . ?
C21 C18 C19 103.2(10) . . ?
C17 C18 C19 110.2(11) . . ?
C4 C7 H7A 109.4 . . ?
C4 C7 H7B 109.5 . . ?
H7A C7 H7B 109.5 . . ?
C4 C7 H7C 109.5 . . ?
H7A C7 H7C 109.5 . . ?
H7B C7 H7C 109.5 . . ?
C11 C12 H12A 109.5 . . ?
C11 C12 H12B 109.5 . . ?
H12A C12 H12B 109.5 . . ?
C11 C12 H12C 109.4 . . ?
H12A C12 H12C 109.5 . . ?
H12B C12 H12C 109.5 . . ?
C4 C5 H5A 109.5 . . ?
C4 C5 H5B 109.6 . . ?
H5A C5 H5B 109.5 . . ?
C4 C5 H5C 109.4 . . ?
H5A C5 H5C 109.5 . . ?
H5B C5 H5C 109.5 . . ?
C4 C6 H6A 109.4 . . ?
C4 C6 H6B 109.3 . . ?
H6A C6 H6B 109.5 . . ?
C4 C6 H6C 109.8 . . ?
H6A C6 H6C 109.5 . . ?
H6B C6 H6C 109.5 . . ?
C25 C26 H26A 109.3 . . ?
C25 C26 H26B 109.5 . . ?
H26A C26 H26B 109.5 . . ?
C25 C26 H26C 109.5 . . ?
H26A C26 H26C 109.5 . . ?
H26B C26 H26C 109.5 . . ?
C11 C14 H14A 109.4 . . ?
C11 C14 H14B 109.6 . . ?
H14A C14 H14B 109.5 . . ?
C11 C14 H14C 109.5 . . ?
H14A C14 H14C 109.5 . . ?
H14B C14 H14C 109.5 . . ?
C25 C28 H28A 109.7 . . ?
C25 C28 H28B 109.6 . . ?
H28A C28 H28B 109.5 . . ?
C25 C28 H28C 109.1 . . ?
H28A C28 H28C 109.5 . . ?
H28B C28 H28C 109.5 . . ?
C25 C27 H27A 109.5 . . ?
C25 C27 H27B 109.6 . . ?
H27A C27 H27B 109.5 . . ?
C25 C27 H27C 109.3 . . ?
H27A C27 H27C 109.5 . . ?
H27B C27 H27C 109.5 . . ?
C18 C21 H21A 108.4 . . ?
C18 C21 H21B 110.2 . . ?
H21A C21 H21B 109.5 . . ?
C18 C21 H21C 109.9 . . ?
H21A C21 H21C 109.5 . . ?
H21B C21 H21C 109.5 . . ?
C18 C19 H19A 109.6 . . ?
C18 C19 H19B 109.8 . . ?
H19A C19 H19B 109.5 . . ?
C18 C19 H19C 108.9 . . ?
H19A C19 H19C 109.5 . . ?
H19B C19 H19C 109.5 . . ?
C18 C20 H20A 109.9 . . ?
C18 C20 H20B 110.6 . . ?
H20A C20 H20B 109.5 . . ?
C18 C20 H20C 107.9 . . ?
H20A C20 H20C 109.5 . . ?
H20B C20 H20C 109.5 . . ?

loop_
_geom_bond_atom_site_label_1
_geom_bond_atom_site_label_2
_geom_bond_distance
_geom_bond_site_symmetry_2
_geom_bond_publ_flag
C22 N7 1.320(10) . ?
C22 C23 1.377(11) . ?
C22 H22 0.9499 . ?
N7 N8 1.367(9) . ?
N7 Cu1 1.979(7) . ?
N8 C24 1.325(10) . ?
N8 H8 0.8800 . ?
C24 C23 1.370(12) . ?
C24 C25 1.510(12) . ?
C23 H23 0.9500 . ?
N1 C1 1.318(10) . ?
N1 N2 1.361(9) . ?
N1 Cu1 1.964(7) . ?
C1 C2 1.376(11) . ?
C1 H1 0.9500 . ?
C2 C3 1.385(11) . ?
C2 H2 0.9499 . ?
C3 N2 1.341(10) . ?
C3 C4 1.519(12) . ?
N2 H2 0.8801 . ?
N3 C8 1.333(10) . ?
N3 N4 1.362(9) . ?
N3 Cu1 1.976(7) . ?
C8 C9 1.388(11) . ?
C8 H8A 0.9500 . ?
C9 C10 1.364(11) . ?
C9 H9 0.9500 . ?
C10 N4 1.342(10) . ?
C10 C11 1.515(12) . ?
N4 H4 0.8800 . ?
N5 C15 1.338(10) . ?
N5 N6 1.369(9) . ?
N5 Cu1 1.971(8) . ?
C15 C16 1.389(11) . ?
C15 H15 0.9500 . ?
C16 C17 1.346(12) . ?
C16 H16 0.9500 . ?
C17 N6 1.355(10) . ?
C17 C18 1.527(14) . ?
N6 H6 0.8799 . ?
Cu1 O1 2.529(6) . ?
Cu1 O5 2.574(7) . ?
Cl2 O8 1.402(6) . ?
Cl2 O6 1.412(6) . ?
Cl2 O5 1.425(7) . ?
Cl2 O7 1.481(7) . ?
Cl1 O3 1.412(6) . ?
Cl1 O4 1.414(6) . ?
Cl1 O1 1.447(6) . ?
Cl1 O2 1.465(6) . ?
C11 C14 1.505(11) . ?
C11 C12 1.527(12) . ?
C11 C13 1.546(11) . ?
C4 C7 1.503(12) . ?
C4 C6 1.527(12) . ?
C4 C5 1.540(12) . ?
C25 C28 1.518(12) . ?
C25 C26 1.526(12) . ?
C25 C27 1.546(13) . ?
C13 H13A 0.9801 . ?
C13 H13B 0.9802 . ?
C13 H13C 0.9799 . ?
C18 C20 1.472(14) . ?
C18 C21 1.474(15) . ?
C18 C19 1.589(16) . ?
C7 H7A 0.9800 . ?
C7 H7B 0.9800 . ?
C7 H7C 0.9801 . ?
C12 H12A 0.9800 . ?
C12 H12B 0.9801 . ?
C12 H12C 0.9799 . ?
C5 H5A 0.9801 . ?
C5 H5B 0.9800 . ?
C5 H5C 0.9799 . ?
C6 H6A 0.9800 . ?
C6 H6B 0.9800 . ?
C6 H6C 0.9801 . ?
C26 H26A 0.9799 . ?
C26 H26B 0.9800 . ?
C26 H26C 0.9801 . ?
C14 H14A 0.9800 . ?
C14 H14B 0.9800 . ?
C14 H14C 0.9800 . ?
C28 H28A 0.9802 . ?
C28 H28B 0.9799 . ?
C28 H28C 0.9800 . ?
C27 H27A 0.9800 . ?
C27 H27B 0.9799 . ?
C27 H27C 0.9800 . ?
C21 H21A 0.9800 . ?
C21 H21B 0.9800 . ?
C21 H21C 0.9800 . ?
C19 H19A 0.9798 . ?
C19 H19B 0.9800 . ?
C19 H19C 0.9800 . ?
C20 H20A 0.9801 . ?
C20 H20B 0.9800 . ?
C20 H20C 0.9799 . ?

loop_
_geom_torsion_atom_site_label_1
_geom_torsion_atom_site_label_2
_geom_torsion_atom_site_label_3
_geom_torsion_atom_site_label_4
_geom_torsion
_geom_torsion_site_symmetry_1
_geom_torsion_site_symmetry_2
_geom_torsion_site_symmetry_3
_geom_torsion_site_symmetry_4
_geom_torsion_publ_flag
C23 C22 N7 N8 0.8(9) . . . . ?
C23 C22 N7 Cu1 -161.7(6) . . . . ?
C22 N7 N8 C24 -1.1(9) . . . . ?
Cu1 N7 N8 C24 163.9(5) . . . . ?
N7 N8 C24 C23 0.9(10) . . . . ?
N7 N8 C24 C25 177.3(8) . . . . ?
N8 C24 C23 C22 -0.4(10) . . . . ?
C25 C24 C23 C22 -176.1(10) . . . . ?
N7 C22 C23 C24 -0.2(10) . . . . ?
N2 N1 C1 C2 -1.3(9) . . . . ?
Cu1 N1 C1 C2 -156.3(6) . . . . ?
N1 C1 C2 C3 1.1(10) . . . . ?
C1 C2 C3 N2 -0.3(9) . . . . ?
C1 C2 C3 C4 -178.6(9) . . . . ?
C2 C3 N2 N1 -0.4(9) . . . . ?
C4 C3 N2 N1 178.1(7) . . . . ?
C1 N1 N2 C3 1.1(9) . . . . ?
Cu1 N1 N2 C3 159.1(5) . . . . ?
N4 N3 C8 C9 -0.9(9) . . . . ?
Cu1 N3 C8 C9 -161.7(6) . . . . ?
N3 C8 C9 C10 0.6(10) . . . . ?
C8 C9 C10 N4 -0.1(10) . . . . ?
C8 C9 C10 C11 -177.5(9) . . . . ?
C9 C10 N4 N3 -0.5(10) . . . . ?
C11 C10 N4 N3 177.3(8) . . . . ?
C8 N3 N4 C10 0.9(9) . . . . ?
Cu1 N3 N4 C10 164.7(6) . . . . ?
N6 N5 C15 C16 -2.1(9) . . . . ?
Cu1 N5 C15 C16 -160.0(6) . . . . ?
N5 C15 C16 C17 2.5(10) . . . . ?
C15 C16 C17 N6 -1.8(10) . . . . ?
C15 C16 C17 C18 179.0(10) . . . . ?
C16 C17 N6 N5 0.6(10) . . . . ?
C18 C17 N6 N5 179.9(8) . . . . ?
C15 N5 N6 C17 0.9(9) . . . . ?
Cu1 N5 N6 C17 162.0(6) . . . . ?
O3 Cl1 O1 Cu1 -88.1(6) . . . . ?
O4 Cl1 O1 Cu1 148.8(5) . . . . ?
O2 Cl1 O1 Cu1 30.3(6) . . . . ?
O8 Cl2 O5 Cu1 143.8(5) . . . . ?
O6 Cl2 O5 Cu1 -90.0(6) . . . . ?
O7 Cl2 O5 Cu1 28.6(7) . . . . ?
N4 C10 C11 C14 34.2(12) . . . . ?
C9 C10 C11 C14 -148.6(10) . . . . ?
N4 C10 C11 C12 -89.4(10) . . . . ?
C9 C10 C11 C12 87.7(12) . . . . ?
N4 C10 C11 C13 154.7(8) . . . . ?
C9 C10 C11 C13 -28.2(14) . . . . ?
N2 C3 C4 C7 35.1(12) . . . . ?
C2 C3 C4 C7 -146.9(9) . . . . ?
N2 C3 C4 C6 157.6(8) . . . . ?
C2 C3 C4 C6 -24.4(14) . . . . ?
N2 C3 C4 C5 -84.5(10) . . . . ?
C2 C3 C4 C5 93.5(11) . . . . ?
N8 C24 C25 C28 24.2(13) . . . . ?
C23 C24 C25 C28 -160.6(10) . . . . ?
N8 C24 C25 C26 -97.8(10) . . . . ?
C23 C24 C25 C26 77.4(13) . . . . ?
N8 C24 C25 C27 144.4(9) . . . . ?
C23 C24 C25 C27 -40.5(14) . . . . ?
C16 C17 C18 C20 -80.0(16) . . . . ?
N6 C17 C18 C20 101.0(13) . . . . ?
C16 C17 C18 C21 52.8(16) . . . . ?
N6 C17 C18 C21 -126.3(11) . . . . ?
C16 C17 C18 C19 165.9(10) . . . . ?
N6 C17 C18 C19 -13.1(14) . . . . ?
